data_4084714
loop_
_publ_author_name
'Schmid, Matthias'
'Guillaume, Sophie M.'
'Roesky, Peter W.'

_publ_contact_author
;
      Prof. Dr. Peter W. Roesky
      Karlsruher Institut fuer Technologie (KIT), CS
      Institut fuer Anorganische Chemie (AOC)
      Lehrstuhl fuer Anorganische Funktionsmaterialien
      Engesserstr. 15, Geb. 30.45
      76131 Karlsruhe 
      Bundesrepublik Deutschland
;
_publ_section_title
;
 \b-Diketiminate Rare Earth Borohydride Complexes: Synthesis, Structure,
 and Catalytic Activity in the Ring-Opening Polymerization of
 \e-Caprolactone and Trimethylene Carbonate
;
_journal_issue 19
_journal_name_full Organometallics
_journal_page_first 5392
_journal_paper_doi 10.1021/om500708x
_journal_volume 33
_journal_year 2014
_chemical_formula_moiety 'C33 H57 B2 N2 O Yb, C33 H53 B2 N2 O Yb'
_chemical_formula_sum 'C66 H114 B4 N4 O2 Yb2'
_chemical_formula_weight 1384.93
_chemical_name_systematic
;
 ?
;
_space_group_crystal_system monoclinic
_space_group_IT_number 14
_space_group_name_Hall '-P 2ybc'
_space_group_name_H-M_alt 'P 1 21/c 1'
_symmetry_space_group_name_Hall '-P 2ybc'
_symmetry_space_group_name_H-M 'P 1 21/c 1'
_atom_sites_solution_hydrogens mixed
_audit_creation_date 2014-08-25
_audit_creation_method
;
Olex2 1.2
(compiled 2014.07.22 svn.r2960 for OlexSys, GUI svn.r4862)
;
_cell_angle_alpha 90
_cell_angle_beta 109.663(2)
_cell_angle_gamma 90
_cell_formula_units_Z 4
_cell_length_a 30.4451(9)
_cell_length_b 10.4128(3)
_cell_length_c 23.6196(7)
_cell_measurement_reflns_used 24943
_cell_measurement_temperature 173
_cell_measurement_theta_max 32.10
_cell_measurement_theta_min 1.90
_cell_volume 7051.2(4)
_computing_cell_refinement 'STOE X-AREA, PLATON (A.L.Spek, 2005)'
_computing_data_collection 'STOE X-AREA'
_computing_data_reduction 'STOE X-RED & LANA, PLATON (A.L.Spek, 2005)'
_computing_molecular_graphics 'Diamond 2/3, Olex2 (Dolomanov et al., 2009)'
_computing_publication_material 'MS Word, Olex2 (Dolomanov et al., 2009)'
_computing_structure_refinement 'SHELXL (Sheldrick, 2008)'
_computing_structure_solution 'SHELXS (Sheldrick, 2008)'
_diffrn_ambient_temperature 173
_diffrn_detector 'Dectris Pilatus 100k'
_diffrn_detector_area_resol_mean 5.81
_diffrn_detector_type STOE
_diffrn_measured_fraction_theta_full 0.991
_diffrn_measured_fraction_theta_max 0.991
_diffrn_measurement_device '4-circle goniometer'
_diffrn_measurement_device_type 'STOE STADIVARI'
_diffrn_measurement_method '\w scans'
_diffrn_radiation_collimation '0.5mm monocapillary'
_diffrn_radiation_monochromator 'plane graphite'
_diffrn_radiation_type MoK\a
_diffrn_radiation_wavelength 0.71073
_diffrn_reflns_av_R_equivalents 0.0634
_diffrn_reflns_av_unetI/netI 0.0737
_diffrn_reflns_Laue_measured_fraction_full 0.991
_diffrn_reflns_Laue_measured_fraction_max 0.991
_diffrn_reflns_limit_h_max 22
_diffrn_reflns_limit_h_min -36
_diffrn_reflns_limit_k_max 10
_diffrn_reflns_limit_k_min -12
_diffrn_reflns_limit_l_max 28
_diffrn_reflns_limit_l_min -27
_diffrn_reflns_number 46519
_diffrn_reflns_point_group_measured_fraction_full 0.991
_diffrn_reflns_point_group_measured_fraction_max 0.991
_diffrn_reflns_theta_full 25.242
_diffrn_reflns_theta_max 25.501
_diffrn_reflns_theta_min 1.421
_diffrn_source 'Mo LFF Sealed Tube'
_diffrn_source_type 'Xenocs Genix3D microfocus'
_exptl_absorpt_coefficient_mu 2.678
_exptl_absorpt_correction_T_max 0.7907
_exptl_absorpt_correction_T_min 0.5462
_exptl_absorpt_correction_type integration
_exptl_absorpt_process_details 'STOE X-Red, X-Shape & LANA'
_exptl_crystal_colour violet
_exptl_crystal_colour_primary violet
_exptl_crystal_density_diffrn 1.305
_exptl_crystal_description plate
_exptl_crystal_F_000 2856
_exptl_crystal_size_max 0.228
_exptl_crystal_size_mid 0.167
_exptl_crystal_size_min 0.087
_refine_diff_density_max 1.230
_refine_diff_density_min -0.633
_refine_diff_density_rms 0.127
_refine_ls_extinction_method none
_refine_ls_goodness_of_fit_ref 0.894
_refine_ls_hydrogen_treatment mixed
_refine_ls_matrix_type full
_refine_ls_number_parameters 780
_refine_ls_number_reflns 13018
_refine_ls_number_restraints 6
_refine_ls_restrained_S_all 0.894
_refine_ls_R_factor_all 0.0684
_refine_ls_R_factor_gt 0.0312
_refine_ls_shift/su_max 0.002
_refine_ls_shift/su_mean 0.000
_refine_ls_structure_factor_coef Fsqd
_refine_ls_weighting_details 'w=1/[\s^2^(Fo^2^)+(0.0306P)^2^] where P=(Fo^2^+2Fc^2^)/3'
_refine_ls_weighting_scheme calc
_refine_ls_wR_factor_gt 0.0549
_refine_ls_wR_factor_ref 0.0739
_reflns_Friedel_coverage 0.000
_reflns_number_gt 8389
_reflns_number_total 13018
_reflns_threshold_expression 'I > 2\s(I)'
_cod_data_source_file om500708x_si_006.cif
_cod_data_source_block ms306_1
_cod_database_code 4084714
_shelxl_version_number 2014-3
_shelx_space_group_comment
;
The symmetry employed for this shelxl refinement is uniquely defined
by the following loop, which should always be used as a source of
symmetry information in preference to the above space-group names.
They are only intended as comments.
;
_olex2_refinement_description
;
1. Fixed Uiso
 At 1.2 times of:
  All C(H) groups, All C(H,H) groups, All C(H,H,H,H) groups
 At 1.5 times of:
  All C(H,H,H) groups
2. Uiso/Uaniso restraints and constraints
Uanis(C64A) \\sim Ueq: with sigma of 0.02 and sigma for terminal atoms of 0.04
3. Others
 Fixed Sof: H63A(0.4) H63B(0.4) H63C(0.6) H63D(0.6) C64A(0.4) H64A(0.4)
 H64B(0.4) C64B(0.6) H64C(0.6) H64D(0.6) H65A(0.4) H65B(0.4) H65C(0.6) H65D(0.6)
4.a Ternary CH refined with riding coordinates:
 C12(H12), C15(H15), C24(H24), C27(H27), C45(H45), C48(H48), C57(H57), C60(H60)
4.b Secondary CH2 refined with riding coordinates:
 C30(H30A,H30B), C31(H31A,H31B), C32(H32A,H32B), C33(H33A,H33B), C63(H63A,
 H63B), C63(H63C,H63D), C64A(H64A,H64B), C64B(H64C,H64D), C65(H65A,H65B),
 C65(H65C,H65D), C66(H66A,H66B)
4.c Aromatic/amide H refined with riding coordinates:
 C3(H3), C8(H8), C9(H9), C10(H10), C20(H20), C21(H21), C22(H22), C36(H36),
 C41(H41), C42(H42), C43(H43), C53(H53), C54(H54), C55(H55)
4.d Idealised Me refined as rotating group:
 C1(H1E,H1F,H1G), C5(H5A,H5B,H5C), C13(H13A,H13B,H13C), C14(H14A,H14B,H14C),
 C16(H16A,H16B,H16C), C17(H17A,H17B,H17C), C25(H25A,H25B,H25C), C26(H26A,H26B,
 H26C), C28(H28A,H28B,H28C), C29(H29A,H29B,H29C), C34(H34A,H34B,H34C), C38(H38A,
 H38B,H38C), C46(H46A,H46B,H46C), C47(H47A,H47B,H47C), C49(H49A,H49B,H49C),
 C50(H50A,H50B,H50C), C58(H58A,H58B,H58C), C59(H59A,H59B,H59C), C61(H61A,H61B,
 H61C), C62(H62A,H62B,H62C)
;
_olex2_submission_special_instructions 'No special instructions were received'

loop_
_space_group_symop_operation_xyz
'x, y, z'
'-x, y+1/2, -z+1/2'
'-x, -y, -z'
'x, -y-1/2, z-1/2'

loop_
_atom_site_label
_atom_site_type_symbol
_atom_site_fract_x
_atom_site_fract_y
_atom_site_fract_z
_atom_site_U_iso_or_equiv
_atom_site_adp_type
_atom_site_occupancy
_atom_site_site_symmetry_order
_atom_site_calc_flag
_atom_site_refinement_flags_posn
_atom_site_refinement_flags_adp
_atom_site_refinement_flags_occupancy
_atom_site_disorder_assembly
_atom_site_disorder_group
B1 B 0.0895(2) -0.1722(6) 0.0932(3) 0.0291(14) Uani 1 1 d . . . . .
B2 B 0.2151(3) 0.0978(10) 0.1677(4) 0.055(3) Uani 1 1 d . . . . .
B3 B 0.4068(3) 0.3329(7) 0.0108(3) 0.0327(15) Uani 1 1 d . . . . .
B4 B 0.2825(2) 0.6245(7) -0.0281(3) 0.0372(16) Uani 1 1 d . . . . .
C1 C -0.00124(19) 0.2572(6) 0.1146(3) 0.0340(13) Uani 1 1 d . . . . .
H1E H -0.0274 0.1967 0.1050 0.051 Uiso 1 1 calc GR . . . .
H1F H -0.0108 0.3343 0.0897 0.051 Uiso 1 1 calc GR . . . .
H1G H 0.0081 0.2811 0.1572 0.051 Uiso 1 1 calc GR . . . .
C2 C 0.03955(19) 0.1945(5) 0.1022(2) 0.0242(11) Uani 1 1 d . . . . .
C3 C 0.03342(18) 0.1732(5) 0.0406(2) 0.0265(12) Uani 1 1 d . . . . .
H3 H 0.0018 0.1697 0.0148 0.032 Uiso 1 1 calc R . . . .
C4 C 0.06626(18) 0.1566(5) 0.0117(2) 0.0237(11) Uani 1 1 d . . . . .
C5 C 0.0477(2) 0.1627(7) -0.0568(2) 0.0403(15) Uani 1 1 d . . . . .
H5A H 0.0575 0.2435 -0.0702 0.060 Uiso 1 1 calc GR . . . .
H5B H 0.0136 0.1581 -0.0711 0.060 Uiso 1 1 calc GR . . . .
H5C H 0.0602 0.0903 -0.0732 0.060 Uiso 1 1 calc GR . . . .
C6 C 0.08263(17) 0.1933(5) 0.2080(2) 0.0209(11) Uani 1 1 d . . . . .
C7 C 0.06142(18) 0.1163(5) 0.2406(2) 0.0235(11) Uani 1 1 d . . . . .
C8 C 0.0722(2) 0.1415(6) 0.3013(2) 0.0309(13) Uani 1 1 d . . . . .
H8 H 0.0583 0.0903 0.3240 0.037 Uiso 1 1 calc R . . . .
C9 C 0.1022(2) 0.2376(6) 0.3300(2) 0.0328(13) Uani 1 1 d . . . . .
H9 H 0.1094 0.2512 0.3719 0.039 Uiso 1 1 calc R . . . .
C10 C 0.1219(2) 0.3141(5) 0.2974(2) 0.0299(13) Uani 1 1 d . . . . .
H10 H 0.1421 0.3821 0.3172 0.036 Uiso 1 1 calc R . . . .
C11 C 0.11301(18) 0.2945(5) 0.2366(2) 0.0240(11) Uani 1 1 d . . . . .
C12 C 0.02693(19) 0.0097(5) 0.2129(2) 0.0285(12) Uani 1 1 d . . . . .
H12 H 0.0224 0.0064 0.1690 0.034 Uiso 1 1 calc R . . . .
C13 C -0.02050(19) 0.0358(7) 0.2194(3) 0.0405(14) Uani 1 1 d . . . . .
H13A H -0.0173 0.0363 0.2621 0.061 Uiso 1 1 calc GR . . . .
H13B H -0.0425 -0.0315 0.1986 0.061 Uiso 1 1 calc GR . . . .
H13C H -0.0321 0.1195 0.2016 0.061 Uiso 1 1 calc GR . . . .
C14 C 0.0440(2) -0.1221(6) 0.2396(3) 0.0426(15) Uani 1 1 d . . . . .
H14A H 0.0741 -0.1408 0.2348 0.064 Uiso 1 1 calc GR . . . .
H14B H 0.0213 -0.1877 0.2186 0.064 Uiso 1 1 calc GR . . . .
H14C H 0.0477 -0.1224 0.2824 0.064 Uiso 1 1 calc GR . . . .
C15 C 0.13369(19) 0.3858(6) 0.2015(2) 0.0314(13) Uani 1 1 d . . . . .
H15 H 0.1365 0.3372 0.1663 0.038 Uiso 1 1 calc R . . . .
C16 C 0.1000(3) 0.4957(6) 0.1770(3) 0.0521(18) Uani 1 1 d . . . . .
H16A H 0.0705 0.4619 0.1496 0.078 Uiso 1 1 calc GR . . . .
H16B H 0.1134 0.5557 0.1553 0.078 Uiso 1 1 calc GR . . . .
H16C H 0.0943 0.5406 0.2104 0.078 Uiso 1 1 calc GR . . . .
C17 C 0.1819(2) 0.4349(6) 0.2376(3) 0.0464(17) Uani 1 1 d . . . . .
H17A H 0.1800 0.4867 0.2714 0.070 Uiso 1 1 calc GR . . . .
H17B H 0.1939 0.4879 0.2118 0.070 Uiso 1 1 calc GR . . . .
H17C H 0.2029 0.3620 0.2529 0.070 Uiso 1 1 calc GR . . . .
C18 C 0.14366(17) 0.1706(5) 0.0076(2) 0.0221(11) Uani 1 1 d . . . . .
C19 C 0.15595(19) 0.2996(5) 0.0038(2) 0.0266(12) Uani 1 1 d . . . . .
C20 C 0.1880(2) 0.3276(6) -0.0245(2) 0.0346(14) Uani 1 1 d . . . . .
H20 H 0.1962 0.4146 -0.0277 0.042 Uiso 1 1 calc R . . . .
C21 C 0.2084(2) 0.2326(6) -0.0481(3) 0.0384(14) Uani 1 1 d . . . . .
H21 H 0.2303 0.2538 -0.0672 0.046 Uiso 1 1 calc R . . . .
C22 C 0.19633(19) 0.1075(6) -0.0436(2) 0.0338(13) Uani 1 1 d . . . . .
H22 H 0.2108 0.0420 -0.0591 0.041 Uiso 1 1 calc R . . . .
C23 C 0.16342(18) 0.0726(5) -0.0170(2) 0.0261(12) Uani 1 1 d . . . . .
C24 C 0.1365(2) 0.4096(6) 0.0303(3) 0.0352(14) Uani 1 1 d . . . . .
H24 H 0.1159 0.3722 0.0514 0.042 Uiso 1 1 calc R . . . .
C25 C 0.1062(3) 0.4995(7) -0.0199(3) 0.066(2) Uani 1 1 d . . . . .
H25A H 0.1254 0.5354 -0.0421 0.099 Uiso 1 1 calc GR . . . .
H25B H 0.0939 0.5695 -0.0020 0.099 Uiso 1 1 calc GR . . . .
H25C H 0.0803 0.4506 -0.0475 0.099 Uiso 1 1 calc GR . . . .
C26 C 0.1754(2) 0.4849(6) 0.0765(3) 0.0475(16) Uani 1 1 d . . . . .
H26A H 0.1924 0.4278 0.1097 0.071 Uiso 1 1 calc GR . . . .
H26B H 0.1618 0.5560 0.0923 0.071 Uiso 1 1 calc GR . . . .
H26C H 0.1969 0.5191 0.0574 0.071 Uiso 1 1 calc GR . . . .
C27 C 0.1511(2) -0.0686(5) -0.0156(3) 0.0335(14) Uani 1 1 d . . . . .
H27 H 0.1255 -0.0746 0.0019 0.040 Uiso 1 1 calc R . . . .
C28 C 0.1328(3) -0.1260(7) -0.0790(3) 0.0535(19) Uani 1 1 d . . . . .
H28A H 0.1068 -0.0736 -0.1043 0.080 Uiso 1 1 calc GR . . . .
H28B H 0.1219 -0.2139 -0.0770 0.080 Uiso 1 1 calc GR . . . .
H28C H 0.1578 -0.1270 -0.0963 0.080 Uiso 1 1 calc GR . . . .
C29 C 0.1922(3) -0.1459(7) 0.0245(4) 0.0568(19) Uani 1 1 d . . . . .
H29A H 0.2174 -0.1447 0.0075 0.085 Uiso 1 1 calc GR . . . .
H29B H 0.1824 -0.2348 0.0269 0.085 Uiso 1 1 calc GR . . . .
H29C H 0.2032 -0.1082 0.0648 0.085 Uiso 1 1 calc GR . . . .
C30 C 0.1648(2) -0.1956(5) 0.2391(3) 0.0356(14) Uani 1 1 d . . . . .
H30A H 0.1917 -0.2161 0.2261 0.043 Uiso 1 1 calc R . . . .
H30B H 0.1381 -0.2499 0.2160 0.043 Uiso 1 1 calc R . . . .
C31 C 0.1770(3) -0.2194(6) 0.3056(3) 0.0531(19) Uani 1 1 d . . . . .
H31A H 0.2088 -0.2554 0.3228 0.064 Uiso 1 1 calc R . . . .
H31B H 0.1546 -0.2800 0.3133 0.064 Uiso 1 1 calc R . . . .
C32 C 0.1740(3) -0.0887(7) 0.3322(3) 0.0508(18) Uani 1 1 d . . . . .
H32A H 0.1439 -0.0776 0.3390 0.061 Uiso 1 1 calc R . . . .
H32B H 0.1998 -0.0764 0.3708 0.061 Uiso 1 1 calc R . . . .
C33 C 0.1783(2) 0.0032(5) 0.2853(2) 0.0350(14) Uani 1 1 d . . . . .
H33A H 0.1641 0.0873 0.2886 0.042 Uiso 1 1 calc R . . . .
H33B H 0.2113 0.0164 0.2891 0.042 Uiso 1 1 calc R . . . .
C34 C 0.4523(2) 0.6761(7) -0.0987(2) 0.0394(15) Uani 1 1 d . . . . .
H34A H 0.4398 0.6057 -0.1271 0.059 Uiso 1 1 calc GR . . . .
H34B H 0.4864 0.6711 -0.0833 0.059 Uiso 1 1 calc GR . . . .
H34C H 0.4427 0.7585 -0.1192 0.059 Uiso 1 1 calc GR . . . .
C35 C 0.43368(18) 0.6652(5) -0.0465(2) 0.0256(12) Uani 1 1 d . . . . .
C36 C 0.46603(19) 0.6762(6) 0.0112(2) 0.0295(12) Uani 1 1 d . . . . .
H36 H 0.4976 0.6733 0.0127 0.035 Uiso 1 1 calc R . . . .
C37 C 0.46069(18) 0.6907(5) 0.0676(2) 0.0244(11) Uani 1 1 d . . . . .
C38 C 0.5027(2) 0.7442(7) 0.1175(3) 0.0396(15) Uani 1 1 d . . . . .
H38A H 0.4926 0.7794 0.1496 0.059 Uiso 1 1 calc GR . . . .
H38B H 0.5172 0.8123 0.1013 0.059 Uiso 1 1 calc GR . . . .
H38C H 0.5254 0.6753 0.1338 0.059 Uiso 1 1 calc GR . . . .
C39 C 0.35624(18) 0.6797(5) -0.1183(2) 0.0233(11) Uani 1 1 d . . . . .
C40 C 0.33806(18) 0.5835(5) -0.1615(2) 0.0249(12) Uani 1 1 d . . . . .
C41 C 0.30599(19) 0.6185(6) -0.2173(2) 0.0318(13) Uani 1 1 d . . . . .
H41 H 0.2928 0.5542 -0.2467 0.038 Uiso 1 1 calc R . . . .
C42 C 0.2933(2) 0.7442(6) -0.2302(2) 0.0335(13) Uani 1 1 d . . . . .
H42 H 0.2722 0.7667 -0.2688 0.040 Uiso 1 1 calc R . . . .
C43 C 0.3110(2) 0.8379(6) -0.1878(3) 0.0357(14) Uani 1 1 d . . . . .
H43 H 0.3014 0.9244 -0.1971 0.043 Uiso 1 1 calc R . . . .
C44 C 0.3427(2) 0.8086(5) -0.1314(2) 0.0285(12) Uani 1 1 d . . . . .
C45 C 0.35118(19) 0.4423(5) -0.1513(2) 0.0280(12) Uani 1 1 d . . . . .
H45 H 0.3760 0.4342 -0.1110 0.034 Uiso 1 1 calc R . . . .
C46 C 0.3710(2) 0.3902(6) -0.1986(3) 0.0438(16) Uani 1 1 d . . . . .
H46A H 0.3466 0.3917 -0.2382 0.066 Uiso 1 1 calc GR . . . .
H46B H 0.3818 0.3018 -0.1884 0.066 Uiso 1 1 calc GR . . . .
H46C H 0.3972 0.4439 -0.1993 0.066 Uiso 1 1 calc GR . . . .
C47 C 0.3098(2) 0.3599(6) -0.1507(3) 0.0399(15) Uani 1 1 d . . . . .
H47A H 0.2857 0.3614 -0.1906 0.060 Uiso 1 1 calc GR . . . .
H47B H 0.2969 0.3941 -0.1210 0.060 Uiso 1 1 calc GR . . . .
H47C H 0.3202 0.2713 -0.1401 0.060 Uiso 1 1 calc GR . . . .
C48 C 0.3605(2) 0.9163(6) -0.0864(3) 0.0401(15) Uani 1 1 d . . . . .
H48 H 0.3803 0.8775 -0.0474 0.048 Uiso 1 1 calc R . . . .
C49 C 0.3912(3) 1.0104(7) -0.1074(4) 0.062(2) Uani 1 1 d . . . . .
H49A H 0.4179 0.9640 -0.1119 0.093 Uiso 1 1 calc GR . . . .
H49B H 0.4025 1.0788 -0.0776 0.093 Uiso 1 1 calc GR . . . .
H49C H 0.3727 1.0480 -0.1461 0.093 Uiso 1 1 calc GR . . . .
C50 C 0.3203(3) 0.9896(6) -0.0754(3) 0.0508(18) Uani 1 1 d . . . . .
H50A H 0.3008 1.0298 -0.1130 0.076 Uiso 1 1 calc GR . . . .
H50B H 0.3330 1.0560 -0.0449 0.076 Uiso 1 1 calc GR . . . .
H50C H 0.3014 0.9296 -0.0614 0.076 Uiso 1 1 calc GR . . . .
C51 C 0.41677(18) 0.6892(5) 0.1359(2) 0.0225(11) Uani 1 1 d . . . . .
C52 C 0.38948(19) 0.7948(5) 0.1404(2) 0.0263(12) Uani 1 1 d . . . . .
C53 C 0.3804(2) 0.8124(6) 0.1931(2) 0.0297(13) Uani 1 1 d . . . . .
H53 H 0.3620 0.8838 0.1966 0.036 Uiso 1 1 calc R . . . .
C54 C 0.3972(2) 0.7289(6) 0.2411(2) 0.0338(13) Uani 1 1 d . . . . .
H54 H 0.3899 0.7415 0.2768 0.041 Uiso 1 1 calc R . . . .
C55 C 0.42470(19) 0.6272(6) 0.2365(2) 0.0308(13) Uani 1 1 d . . . . .
H55 H 0.4370 0.5713 0.2699 0.037 Uiso 1 1 calc R . . . .
C56 C 0.43504(19) 0.6038(6) 0.1845(2) 0.0276(12) Uani 1 1 d . . . . .
C57 C 0.3708(2) 0.8934(6) 0.0892(3) 0.0334(13) Uani 1 1 d . . . . .
H57 H 0.3681 0.8492 0.0506 0.040 Uiso 1 1 calc R . . . .
C58 C 0.4061(3) 1.0016(6) 0.0980(4) 0.061(2) Uani 1 1 d . . . . .
H58A H 0.3952 1.0624 0.0645 0.091 Uiso 1 1 calc GR . . . .
H58B H 0.4363 0.9659 0.0994 0.091 Uiso 1 1 calc GR . . . .
H58C H 0.4097 1.0463 0.1359 0.091 Uiso 1 1 calc GR . . . .
C59 C 0.3232(2) 0.9439(7) 0.0840(3) 0.0511(18) Uani 1 1 d . . . . .
H59A H 0.3019 0.8717 0.0810 0.077 Uiso 1 1 calc GR . . . .
H59B H 0.3113 0.9975 0.0479 0.077 Uiso 1 1 calc GR . . . .
H59C H 0.3254 0.9954 0.1196 0.077 Uiso 1 1 calc GR . . . .
C60 C 0.4665(2) 0.4900(5) 0.1842(2) 0.0339(13) Uani 1 1 d . . . . .
H60 H 0.4713 0.4876 0.1443 0.041 Uiso 1 1 calc R . . . .
C61 C 0.5146(2) 0.5047(7) 0.2337(3) 0.0480(17) Uani 1 1 d . . . . .
H61A H 0.5283 0.5876 0.2291 0.072 Uiso 1 1 calc GR . . . .
H61B H 0.5352 0.4352 0.2302 0.072 Uiso 1 1 calc GR . . . .
H61C H 0.5109 0.5007 0.2733 0.072 Uiso 1 1 calc GR . . . .
C62 C 0.4454(3) 0.3613(6) 0.1935(3) 0.0449(16) Uani 1 1 d . . . . .
H62A H 0.4388 0.3637 0.2313 0.067 Uiso 1 1 calc GR . . . .
H62B H 0.4676 0.2920 0.1951 0.067 Uiso 1 1 calc GR . . . .
H62C H 0.4164 0.3461 0.1600 0.067 Uiso 1 1 calc GR . . . .
C63 C 0.3217(3) 0.3183(6) 0.0802(3) 0.0497(17) Uani 1 1 d . . . . .
H63A H 0.3435 0.2604 0.0696 0.060 Uiso 0.4 1 calc R . P A 1
H63B H 0.2903 0.3104 0.0493 0.060 Uiso 0.4 1 calc R . P A 1
H63C H 0.3484 0.2585 0.0888 0.060 Uiso 0.6 1 calc R . P B 2
H63D H 0.3002 0.3018 0.0388 0.060 Uiso 0.6 1 calc R . P B 2
C64A C 0.3201(9) 0.287(3) 0.1454(12) 0.065(7) Uani 0.4 1 d . U P C 1
H64A H 0.2948 0.2257 0.1436 0.078 Uiso 0.4 1 calc R . P C 1
H64B H 0.3502 0.2520 0.1720 0.078 Uiso 0.4 1 calc R . P C 1
C64B C 0.2971(5) 0.2989(14) 0.1239(8) 0.048(4) Uani 0.6 1 d . . P C 2
H64C H 0.3076 0.2190 0.1472 0.057 Uiso 0.6 1 calc R . P C 2
H64D H 0.2629 0.2945 0.1033 0.057 Uiso 0.6 1 calc R . P C 2
C65 C 0.3105(3) 0.4193(8) 0.1657(3) 0.063(2) Uani 1 1 d . . . . .
H65A H 0.2787 0.4220 0.1681 0.075 Uiso 0.4 1 calc R . P C 1
H65B H 0.3331 0.4382 0.2061 0.075 Uiso 0.4 1 calc R . P C 1
H65C H 0.2857 0.4422 0.1823 0.075 Uiso 0.6 1 calc R . P C 2
H65D H 0.3403 0.4067 0.1990 0.075 Uiso 0.6 1 calc R . P C 2
C66 C 0.3150(2) 0.5180(7) 0.1214(3) 0.0419(15) Uani 1 1 d . . . . .
H66A H 0.2839 0.5491 0.0958 0.050 Uiso 1 1 calc R . . . .
H66B H 0.3338 0.5922 0.1424 0.050 Uiso 1 1 calc R . . . .
N1 N 0.07805(14) 0.1633(4) 0.14638(17) 0.0199(9) Uani 1 1 d . . . . .
N2 N 0.11237(14) 0.1402(4) 0.04058(17) 0.0210(9) Uani 1 1 d . . . . .
N3 N 0.38765(15) 0.6485(4) -0.05830(18) 0.0240(10) Uani 1 1 d . . . . .
N4 N 0.42157(14) 0.6621(4) 0.07834(17) 0.0212(9) Uani 1 1 d . . . . .
O1 O 0.15271(12) -0.0600(3) 0.22901(15) 0.0268(8) Uani 1 1 d . . . . .
O2 O 0.33812(13) 0.4514(4) 0.08561(17) 0.0352(9) Uani 1 1 d . . . . .
Yb1 Yb 0.13178(2) 0.03165(2) 0.12966(2) 0.02075(6) Uani 1 1 d . . . . .
Yb2 Yb 0.36678(2) 0.53869(2) 0.01225(2) 0.02233(7) Uani 1 1 d . . . . .
H1A H 0.073(3) -0.258(7) 0.086(3) 0.06(2) Uiso 1 1 d . . . . .
H3A H 0.417(2) 0.415(6) -0.005(3) 0.047(18) Uiso 1 1 d . . . . .
H3B H 0.367(2) 0.330(6) -0.013(3) 0.048(18) Uiso 1 1 d . . . . .
H1B H 0.084(2) -0.126(6) 0.142(3) 0.042(16) Uiso 1 1 d . . . . .
H1C H 0.130(2) -0.175(6) 0.112(3) 0.046(17) Uiso 1 1 d . . . . .
H2A H 0.213(2) -0.008(7) 0.179(3) 0.06(2) Uiso 1 1 d . . . . .
H2B H 0.193(3) 0.144(7) 0.201(3) 0.07(2) Uiso 1 1 d . . . . .
H1D H 0.083(2) -0.100(6) 0.066(3) 0.040(16) Uiso 1 1 d . . . . .
H2C H 0.255(3) 0.130(7) 0.199(3) 0.08(2) Uiso 1 1 d . . . . .
H3C H 0.418(3) 0.236(8) 0.014(4) 0.08(2) Uiso 1 1 d . . . . .
H3D H 0.410(2) 0.360(7) 0.067(3) 0.06(2) Uiso 1 1 d . . . . .
H2D H 0.205(3) 0.121(8) 0.134(4) 0.08(3) Uiso 1 1 d . . . . .

loop_
_atom_site_aniso_label
_atom_site_aniso_U_11
_atom_site_aniso_U_22
_atom_site_aniso_U_33
_atom_site_aniso_U_23
_atom_site_aniso_U_13
_atom_site_aniso_U_12
B1 0.030(4) 0.020(3) 0.032(4) 0.005(3) 0.004(3) -0.002(3)
B2 0.034(4) 0.088(7) 0.033(4) 0.037(5) -0.002(4) -0.010(4)
B3 0.036(4) 0.030(4) 0.036(4) 0.007(3) 0.016(3) 0.003(3)
B4 0.022(3) 0.044(4) 0.044(4) 0.000(3) 0.009(3) -0.002(3)
C1 0.027(3) 0.047(3) 0.033(3) 0.005(3) 0.016(3) 0.009(3)
C2 0.027(3) 0.023(3) 0.025(3) 0.000(2) 0.012(2) -0.002(2)
C3 0.017(3) 0.036(3) 0.023(3) 0.002(2) 0.003(2) -0.002(2)
C4 0.025(3) 0.024(3) 0.021(3) 0.000(2) 0.006(2) -0.006(2)
C5 0.031(3) 0.069(4) 0.017(3) 0.001(3) 0.003(2) -0.001(3)
C6 0.021(3) 0.025(3) 0.018(2) -0.003(2) 0.010(2) 0.005(2)
C7 0.021(3) 0.030(3) 0.023(3) 0.001(2) 0.012(2) 0.002(2)
C8 0.036(3) 0.042(3) 0.020(3) 0.002(2) 0.016(2) 0.003(3)
C9 0.039(3) 0.042(3) 0.017(3) -0.005(2) 0.010(2) 0.006(3)
C10 0.031(3) 0.033(3) 0.027(3) -0.007(2) 0.011(3) 0.001(3)
C11 0.027(3) 0.020(3) 0.026(3) -0.001(2) 0.010(2) 0.001(2)
C12 0.031(3) 0.031(3) 0.025(3) 0.000(2) 0.012(2) -0.007(2)
C13 0.027(3) 0.052(3) 0.046(3) -0.007(3) 0.018(3) -0.010(3)
C14 0.047(4) 0.039(4) 0.050(4) -0.002(3) 0.026(3) -0.013(3)
C15 0.029(3) 0.042(3) 0.025(3) -0.008(3) 0.013(3) -0.008(3)
C16 0.071(5) 0.026(3) 0.066(5) 0.008(3) 0.031(4) -0.006(3)
C17 0.049(4) 0.049(4) 0.044(4) -0.009(3) 0.020(3) -0.021(3)
C18 0.018(3) 0.032(3) 0.015(2) 0.002(2) 0.004(2) -0.004(2)
C19 0.025(3) 0.033(3) 0.022(3) 0.003(2) 0.009(2) -0.005(2)
C20 0.043(4) 0.036(3) 0.029(3) 0.002(2) 0.017(3) -0.013(3)
C21 0.035(3) 0.053(4) 0.033(3) 0.001(3) 0.019(3) -0.008(3)
C22 0.027(3) 0.048(4) 0.030(3) -0.001(3) 0.014(2) 0.004(3)
C23 0.023(3) 0.034(3) 0.023(3) 0.001(2) 0.009(2) -0.001(2)
C24 0.036(3) 0.032(3) 0.039(3) 0.001(3) 0.015(3) -0.005(3)
C25 0.077(5) 0.052(5) 0.064(5) 0.005(3) 0.018(4) 0.024(4)
C26 0.055(4) 0.041(4) 0.053(4) -0.007(3) 0.026(3) -0.010(3)
C27 0.039(3) 0.033(3) 0.036(3) 0.000(2) 0.022(3) 0.004(3)
C28 0.061(5) 0.048(4) 0.058(4) -0.018(3) 0.029(4) -0.011(4)
C29 0.061(5) 0.041(4) 0.070(5) 0.006(3) 0.025(4) 0.020(4)
C30 0.048(4) 0.024(3) 0.033(3) 0.009(2) 0.011(3) 0.010(3)
C31 0.084(6) 0.043(4) 0.033(3) 0.017(3) 0.020(4) 0.016(4)
C32 0.061(4) 0.060(4) 0.027(3) 0.009(3) 0.008(3) 0.021(4)
C33 0.034(3) 0.040(4) 0.022(3) -0.002(2) -0.003(2) 0.000(3)
C34 0.030(3) 0.066(4) 0.025(3) 0.002(3) 0.013(3) -0.007(3)
C35 0.023(3) 0.033(3) 0.024(3) -0.003(2) 0.012(2) -0.005(2)
C36 0.018(3) 0.044(3) 0.029(3) 0.003(2) 0.012(2) -0.001(3)
C37 0.019(3) 0.032(3) 0.020(3) 0.003(2) 0.003(2) -0.002(2)
C38 0.025(3) 0.063(4) 0.028(3) -0.007(3) 0.006(3) -0.016(3)
C39 0.022(3) 0.029(3) 0.022(3) 0.005(2) 0.012(2) -0.005(2)
C40 0.023(3) 0.027(3) 0.027(3) 0.002(2) 0.012(2) -0.005(2)
C41 0.029(3) 0.039(3) 0.024(3) -0.001(2) 0.004(2) -0.006(3)
C42 0.030(3) 0.044(3) 0.024(3) 0.008(3) 0.007(3) 0.000(3)
C43 0.038(3) 0.038(3) 0.033(3) 0.009(3) 0.015(3) 0.006(3)
C44 0.033(3) 0.032(3) 0.022(3) 0.002(2) 0.012(2) 0.002(3)
C45 0.028(3) 0.025(3) 0.026(3) -0.005(2) 0.002(2) -0.001(2)
C46 0.050(4) 0.042(3) 0.039(4) -0.004(3) 0.014(3) 0.008(3)
C47 0.046(4) 0.031(3) 0.041(3) 0.000(3) 0.012(3) -0.009(3)
C48 0.054(4) 0.029(3) 0.036(3) 0.001(3) 0.013(3) 0.006(3)
C49 0.072(5) 0.047(4) 0.070(5) -0.017(3) 0.027(4) -0.026(4)
C50 0.071(5) 0.039(4) 0.045(4) -0.002(3) 0.022(3) 0.011(3)
C51 0.019(3) 0.029(3) 0.019(3) -0.002(2) 0.005(2) -0.003(2)
C52 0.027(3) 0.028(3) 0.022(3) 0.000(2) 0.006(2) -0.003(2)
C53 0.028(3) 0.036(3) 0.026(3) -0.011(2) 0.010(3) -0.004(3)
C54 0.032(3) 0.049(4) 0.022(3) -0.005(3) 0.011(2) -0.005(3)
C55 0.030(3) 0.044(3) 0.018(3) 0.003(2) 0.009(2) 0.001(3)
C56 0.027(3) 0.036(3) 0.017(3) 0.000(2) 0.006(2) -0.001(3)
C57 0.029(3) 0.042(3) 0.030(3) -0.008(3) 0.010(3) -0.003(3)
C58 0.059(5) 0.041(4) 0.073(5) 0.023(3) 0.010(4) -0.011(3)
C59 0.048(4) 0.060(5) 0.044(4) 0.008(3) 0.013(3) 0.022(4)
C60 0.038(3) 0.040(3) 0.024(3) 0.007(2) 0.010(2) 0.010(3)
C61 0.038(3) 0.066(5) 0.033(3) 0.005(3) 0.003(3) 0.013(3)
C62 0.059(4) 0.036(3) 0.035(3) 0.007(3) 0.009(3) 0.008(3)
C63 0.057(4) 0.039(4) 0.057(4) -0.001(3) 0.024(4) -0.023(3)
C64A 0.060(14) 0.075(14) 0.063(14) 0.005(11) 0.026(11) -0.036(12)
C64B 0.043(8) 0.040(7) 0.073(11) 0.024(7) 0.036(8) 0.007(7)
C65 0.062(5) 0.088(6) 0.052(4) 0.004(4) 0.038(4) -0.009(4)
C66 0.038(3) 0.054(4) 0.042(3) -0.008(3) 0.024(3) -0.012(3)
N1 0.020(2) 0.023(2) 0.017(2) 0.0004(17) 0.0072(18) -0.0021(18)
N2 0.018(2) 0.024(2) 0.021(2) 0.0017(17) 0.0073(18) -0.0003(18)
N3 0.029(3) 0.024(2) 0.019(2) -0.0007(17) 0.0074(19) 0.0002(19)
N4 0.020(2) 0.025(2) 0.018(2) -0.0002(17) 0.0055(18) 0.0017(18)
O1 0.033(2) 0.025(2) 0.0208(17) 0.0045(14) 0.0080(15) -0.0003(16)
O2 0.038(2) 0.034(2) 0.043(2) 0.0000(18) 0.0252(18) -0.0070(19)
Yb1 0.02027(12) 0.02216(11) 0.02046(12) 0.00360(10) 0.00772(9) 0.00036(11)
Yb2 0.02396(13) 0.02373(12) 0.01949(12) 0.00009(10) 0.00754(10) -0.00433(11)

loop_
_atom_type_symbol
_atom_type_description
_atom_type_scat_dispersion_real
_atom_type_scat_dispersion_imag
_atom_type_scat_source
C C 0.0033 0.0016 'International Tables Vol C Tables 4.2.6.8 and 6.1.1.4'
H H 0.0000 0.0000 'International Tables Vol C Tables 4.2.6.8 and 6.1.1.4'
B B 0.0013 0.0007 'International Tables Vol C Tables 4.2.6.8 and 6.1.1.4'
N N 0.0061 0.0033 'International Tables Vol C Tables 4.2.6.8 and 6.1.1.4'
O O 0.0106 0.0060 'International Tables Vol C Tables 4.2.6.8 and 6.1.1.4'
Yb Yb -0.3850 5.5486 'International Tables Vol C Tables 4.2.6.8 and 6.1.1.4'

loop_
_geom_angle_atom_site_label_1
_geom_angle_atom_site_label_2
_geom_angle_atom_site_label_3
_geom_angle
Yb1 B1 H1A 171(4)
Yb1 B1 H1B 65(3)
Yb1 B1 H1C 62(3)
Yb1 B1 H1D 63(4)
H1A B1 H1B 107(5)
H1A B1 H1C 115(5)
H1A B1 H1D 126(5)
H1B B1 H1C 96(4)
H1B B1 H1D 105(4)
H1C B1 H1D 104(5)
Yb1 B2 H2A 71(4)
Yb1 B2 H2B 69(3)
Yb1 B2 H2C 166(4)
Yb1 B2 H2D 74(6)
H2A B2 H2B 97(5)
H2A B2 H2C 104(5)
H2A B2 H2D 120(7)
H2B B2 H2C 99(5)
H2B B2 H2D 114(7)
H2C B2 H2D 119(7)
Yb2 B3 H3A 59(4)
Yb2 B3 H3B 66(3)
Yb2 B3 H3C 167(4)
Yb2 B3 H3D 71(3)
H3A B3 H3B 103(5)
H3A B3 H3C 134(6)
H3A B3 H3D 105(5)
H3B B3 H3C 106(6)
H3B B3 H3D 102(4)
H3C B3 H3D 102(5)
H1E C1 H1F 109.5
H1E C1 H1G 109.5
H1F C1 H1G 109.5
C2 C1 H1E 109.5
C2 C1 H1F 109.5
C2 C1 H1G 109.5
C1 C2 Yb1 157.2(4)
C3 C2 C1 115.6(5)
C3 C2 Yb1 85.9(3)
N1 C2 C1 121.3(5)
N1 C2 C3 123.1(5)
C2 C3 H3 114.7
C4 C3 C2 130.6(5)
C4 C3 H3 114.7
C3 C4 C5 116.3(5)
C3 C4 Yb1 87.9(3)
C5 C4 Yb1 149.7(4)
N2 C4 C3 124.2(4)
N2 C4 C5 119.5(4)
C4 C5 H5A 109.5
C4 C5 H5B 109.5
C4 C5 H5C 109.5
H5A C5 H5B 109.5
H5A C5 H5C 109.5
H5B C5 H5C 109.5
C7 C6 C11 120.6(4)
C7 C6 N1 121.2(4)
C11 C6 N1 117.9(4)
C6 C7 C12 124.0(4)
C8 C7 C6 117.7(5)
C8 C7 C12 118.4(4)
C7 C8 H8 118.7
C9 C8 C7 122.5(5)
C9 C8 H8 118.7
C8 C9 H9 120.3
C8 C9 C10 119.3(5)
C10 C9 H9 120.3
C9 C10 H10 119.2
C9 C10 C11 121.6(5)
C11 C10 H10 119.2
C6 C11 C15 121.7(4)
C10 C11 C6 118.3(5)
C10 C11 C15 119.9(5)
C7 C12 H12 107.8
C7 C12 C13 111.5(5)
C7 C12 C14 112.9(5)
C13 C12 H12 107.8
C14 C12 H12 107.8
C14 C12 C13 108.7(5)
C12 C13 H13A 109.5
C12 C13 H13B 109.5
C12 C13 H13C 109.5
H13A C13 H13B 109.5
H13A C13 H13C 109.5
H13B C13 H13C 109.5
C12 C14 H14A 109.5
C12 C14 H14B 109.5
C12 C14 H14C 109.5
H14A C14 H14B 109.5
H14A C14 H14C 109.5
H14B C14 H14C 109.5
C11 C15 H15 107.5
C16 C15 C11 109.0(5)
C16 C15 H15 107.5
C16 C15 C17 111.3(5)
C17 C15 C11 113.7(5)
C17 C15 H15 107.5
C15 C16 H16A 109.5
C15 C16 H16B 109.5
C15 C16 H16C 109.5
H16A C16 H16B 109.5
H16A C16 H16C 109.5
H16B C16 H16C 109.5
C15 C17 H17A 109.5
C15 C17 H17B 109.5
C15 C17 H17C 109.5
H17A C17 H17B 109.5
H17A C17 H17C 109.5
H17B C17 H17C 109.5
C19 C18 C23 120.5(5)
C19 C18 N2 118.6(4)
C23 C18 N2 120.8(4)
C18 C19 C24 123.1(5)
C20 C19 C18 118.5(5)
C20 C19 C24 118.4(5)
C19 C20 H20 119.1
C21 C20 C19 121.9(5)
C21 C20 H20 119.1
C20 C21 H21 120.6
C22 C21 C20 118.9(5)
C22 C21 H21 120.6
C21 C22 H22 118.9
C21 C22 C23 122.2(5)
C23 C22 H22 118.9
C18 C23 C27 123.3(4)
C22 C23 C18 118.0(5)
C22 C23 C27 118.7(5)
C19 C24 H24 107.9
C19 C24 C25 110.7(5)
C19 C24 C26 111.4(5)
C25 C24 H24 107.9
C26 C24 H24 107.9
C26 C24 C25 110.8(5)
C24 C25 H25A 109.5
C24 C25 H25B 109.5
C24 C25 H25C 109.5
H25A C25 H25B 109.5
H25A C25 H25C 109.5
H25B C25 H25C 109.5
C24 C26 H26A 109.5
C24 C26 H26B 109.5
C24 C26 H26C 109.5
H26A C26 H26B 109.5
H26A C26 H26C 109.5
H26B C26 H26C 109.5
C23 C27 H27 107.6
C23 C27 C28 111.5(5)
C28 C27 H27 107.6
C29 C27 C23 111.6(5)
C29 C27 H27 107.6
C29 C27 C28 110.8(5)
C27 C28 H28A 109.5
C27 C28 H28B 109.5
C27 C28 H28C 109.5
H28A C28 H28B 109.5
H28A C28 H28C 109.5
H28B C28 H28C 109.5
C27 C29 H29A 109.5
C27 C29 H29B 109.5
C27 C29 H29C 109.5
H29A C29 H29B 109.5
H29A C29 H29C 109.5
H29B C29 H29C 109.5
H30A C30 H30B 108.6
C31 C30 H30A 110.3
C31 C30 H30B 110.3
O1 C30 H30A 110.3
O1 C30 H30B 110.3
O1 C30 C31 106.9(5)
C30 C31 H31A 110.8
C30 C31 H31B 110.8
C30 C31 C32 104.9(5)
H31A C31 H31B 108.9
C32 C31 H31A 110.8
C32 C31 H31B 110.8
C31 C32 H32A 111.0
C31 C32 H32B 111.0
H32A C32 H32B 109.0
C33 C32 C31 103.6(5)
C33 C32 H32A 111.0
C33 C32 H32B 111.0
C32 C33 H33A 111.0
C32 C33 H33B 111.0
H33A C33 H33B 109.0
O1 C33 C32 103.6(5)
O1 C33 H33A 111.0
O1 C33 H33B 111.0
H34A C34 H34B 109.5
H34A C34 H34C 109.5
H34B C34 H34C 109.5
C35 C34 H34A 109.5
C35 C34 H34B 109.5
C35 C34 H34C 109.5
C34 C35 Yb2 150.3(4)
C36 C35 C34 116.9(5)
C36 C35 Yb2 87.2(3)
N3 C35 C34 119.2(5)
N3 C35 C36 123.9(4)
C35 C36 H36 114.0
C35 C36 C37 131.9(5)
C37 C36 H36 114.0
C36 C37 C38 116.0(5)
C36 C37 Yb2 86.0(3)
C38 C37 Yb2 156.3(4)
N4 C37 C36 123.5(5)
N4 C37 C38 120.5(5)
C37 C38 H38A 109.5
C37 C38 H38B 109.5
C37 C38 H38C 109.5
H38A C38 H38B 109.5
H38A C38 H38C 109.5
H38B C38 H38C 109.5
C40 C39 C44 120.4(5)
C40 C39 N3 121.2(5)
C44 C39 N3 118.3(5)
C39 C40 C45 123.8(5)
C41 C40 C39 118.6(5)
C41 C40 C45 117.6(5)
C40 C41 H41 119.5
C42 C41 C40 120.9(5)
C42 C41 H41 119.5
C41 C42 H42 119.9
C41 C42 C43 120.3(5)
C43 C42 H42 119.9
C42 C43 H43 119.3
C42 C43 C44 121.3(6)
C44 C43 H43 119.3
C39 C44 C48 122.9(5)
C43 C44 C39 118.5(5)
C43 C44 C48 118.7(5)
C40 C45 H45 107.8
C40 C45 C46 111.9(5)
C40 C45 C47 111.7(4)
C46 C45 H45 107.8
C47 C45 H45 107.8
C47 C45 C46 109.6(5)
C45 C46 H46A 109.5
C45 C46 H46B 109.5
C45 C46 H46C 109.5
H46A C46 H46B 109.5
H46A C46 H46C 109.5
H46B C46 H46C 109.5
C45 C47 H47A 109.5
C45 C47 H47B 109.5
C45 C47 H47C 109.5
H47A C47 H47B 109.5
H47A C47 H47C 109.5
H47B C47 H47C 109.5
C44 C48 H48 108.1
C44 C48 C49 110.9(5)
C44 C48 C50 111.6(5)
C49 C48 H48 108.1
C50 C48 H48 108.1
C50 C48 C49 110.0(5)
C48 C49 H49A 109.5
C48 C49 H49B 109.5
C48 C49 H49C 109.5
H49A C49 H49B 109.5
H49A C49 H49C 109.5
H49B C49 H49C 109.5
C48 C50 H50A 109.5
C48 C50 H50B 109.5
C48 C50 H50C 109.5
H50A C50 H50B 109.5
H50A C50 H50C 109.5
H50B C50 H50C 109.5
C52 C51 C56 120.9(5)
C52 C51 N4 118.3(4)
C56 C51 N4 120.4(5)
C51 C52 C57 122.2(4)
C53 C52 C51 118.5(5)
C53 C52 C57 119.2(5)
C52 C53 H53 119.2
C52 C53 C54 121.7(5)
C54 C53 H53 119.2
C53 C54 H54 120.5
C55 C54 C53 119.1(5)
C55 C54 H54 120.5
C54 C55 H55 119.0
C54 C55 C56 122.0(5)
C56 C55 H55 119.0
C51 C56 C60 124.2(4)
C55 C56 C51 117.7(5)
C55 C56 C60 118.1(5)
C52 C57 H57 107.7
C58 C57 C52 109.2(5)
C58 C57 H57 107.7
C59 C57 C52 112.7(5)
C59 C57 H57 107.7
C59 C57 C58 111.6(6)
C57 C58 H58A 109.5
C57 C58 H58B 109.5
C57 C58 H58C 109.5
H58A C58 H58B 109.5
H58A C58 H58C 109.5
H58B C58 H58C 109.5
C57 C59 H59A 109.5
C57 C59 H59B 109.5
C57 C59 H59C 109.5
H59A C59 H59B 109.5
H59A C59 H59C 109.5
H59B C59 H59C 109.5
C56 C60 H60 108.3
C56 C60 C61 110.8(5)
C56 C60 C62 112.6(5)
C61 C60 H60 108.3
C62 C60 H60 108.3
C62 C60 C61 108.3(5)
C60 C61 H61A 109.5
C60 C61 H61B 109.5
C60 C61 H61C 109.5
H61A C61 H61B 109.5
H61A C61 H61C 109.5
H61B C61 H61C 109.5
C60 C62 H62A 109.5
C60 C62 H62B 109.5
C60 C62 H62C 109.5
H62A C62 H62B 109.5
H62A C62 H62C 109.5
H62B C62 H62C 109.5
H63A C63 H63B 109.1
H63C C63 H63D 108.5
C64A C63 H63A 111.1
C64A C63 H63B 111.1
C64B C63 H63C 110.1
C64B C63 H63D 110.1
O2 C63 H63A 111.1
O2 C63 H63B 111.1
O2 C63 H63C 110.1
O2 C63 H63D 110.1
O2 C63 C64A 103.3(11)
O2 C63 C64B 107.8(8)
C63 C64A H64A 111.6
C63 C64A H64B 111.6
H64A C64A H64B 109.4
C65 C64A C63 101.0(16)
C65 C64A H64A 111.6
C65 C64A H64B 111.6
C63 C64B H64C 110.9
C63 C64B H64D 110.9
C63 C64B C65 104.2(9)
H64C C64B H64D 108.9
C65 C64B H64C 110.9
C65 C64B H64D 110.9
C64A C65 H65A 109.9
C64A C65 H65B 109.9
C64B C65 H65C 111.8
C64B C65 H65D 111.8
H65A C65 H65B 108.3
H65C C65 H65D 109.5
C66 C65 C64A 109.1(11)
C66 C65 C64B 100.0(7)
C66 C65 H65A 109.9
C66 C65 H65B 109.9
C66 C65 H65C 111.8
C66 C65 H65D 111.8
C65 C66 H66A 110.8
C65 C66 H66B 110.8
H66A C66 H66B 108.9
O2 C66 C65 104.7(5)
O2 C66 H66A 110.8
O2 C66 H66B 110.8
C2 N1 C6 120.0(4)
C2 N1 Yb1 120.8(3)
C6 N1 Yb1 118.3(3)
C4 N2 C18 117.3(4)
C4 N2 Yb1 115.6(3)
C18 N2 Yb1 126.0(3)
C35 N3 C39 118.1(4)
C35 N3 Yb2 116.1(3)
C39 N3 Yb2 124.8(3)
C37 N4 C51 121.0(4)
C37 N4 Yb2 119.7(3)
C51 N4 Yb2 118.4(3)
C30 O1 Yb1 120.8(3)
C33 O1 C30 105.1(4)
C33 O1 Yb1 126.6(3)
C63 O2 Yb2 119.9(3)
C66 O2 C63 106.6(4)
C66 O2 Yb2 128.0(3)
B1 Yb1 B2 135.2(3)
B1 Yb1 C2 93.80(18)
B1 Yb1 C4 86.89(18)
B1 Yb1 H1B 31.7(15)
B1 Yb1 H1C 27.8(17)
B1 Yb1 H2A 110.6(18)
B1 Yb1 H2B 149.8(18)
B1 Yb1 H1D 22.9(16)
B1 Yb1 H2D 136(2)
B2 Yb1 C2 130.9(3)
B2 Yb1 C4 118.4(2)
B2 Yb1 H1B 140.3(15)
B2 Yb1 H1C 107.5(17)
B2 Yb1 H2A 27.1(18)
B2 Yb1 H2B 30.9(18)
B2 Yb1 H1D 142.3(15)
B2 Yb1 H2D 18(2)
C2 Yb1 H1B 81.6(15)
C2 Yb1 H1C 121.6(17)
C2 Yb1 H2A 153.7(17)
C2 Yb1 H2B 108.2(18)
C2 Yb1 H1D 81.0(16)
C2 Yb1 H2D 124(2)
C4 Yb1 C2 48.22(13)
C4 Yb1 H1B 100.1(15)
C4 Yb1 H1C 105.7(16)
C4 Yb1 H2A 139.4(18)
C4 Yb1 H2B 123.1(18)
C4 Yb1 H1D 64.3(17)
C4 Yb1 H2D 101(2)
N1 Yb1 B1 104.86(19)
N1 Yb1 B2 118.5(3)
N1 Yb1 C2 21.08(13)
N1 Yb1 C4 67.72(13)
N1 Yb1 N2 83.29(14)
N1 Yb1 O1 92.27(13)
N1 Yb1 H1B 83.4(15)
N1 Yb1 H1C 130.7(17)
N1 Yb1 H2A 134.9(16)
N1 Yb1 H2B 90.9(19)
N1 Yb1 H1D 97.7(16)
N1 Yb1 H2D 119(2)
N2 Yb1 B1 99.24(18)
N2 Yb1 B2 96.5(2)
N2 Yb1 C2 66.93(13)
N2 Yb1 C4 23.01(14)
N2 Yb1 O1 173.63(13)
N2 Yb1 H1B 120.0(15)
N2 Yb1 H1C 109.1(16)
N2 Yb1 H2A 116.4(18)
N2 Yb1 H2B 108.2(18)
N2 Yb1 H1D 76.8(17)
N2 Yb1 H2D 78(2)
O1 Yb1 B1 86.28(17)
O1 Yb1 B2 81.6(2)
O1 Yb1 C2 109.76(12)
O1 Yb1 C4 156.34(13)
O1 Yb1 H1B 63.7(15)
O1 Yb1 H1C 77.2(16)
O1 Yb1 H2A 63.9(17)
O1 Yb1 H2B 67.2(18)
O1 Yb1 H1D 108.4(17)
O1 Yb1 H2D 100(2)
H1B Yb1 H1C 49(2)
H1B Yb1 H2A 114(2)
H1B Yb1 H2B 130(2)
H1B Yb1 H1D 48(2)
H1B Yb1 H2D 154(3)
H1C Yb1 H2A 83(2)
H1C Yb1 H2B 126(2)
H1C Yb1 H1D 45(2)
H1C Yb1 H2D 111(3)
H2A Yb1 H2B 45(3)
H2A Yb1 H1D 125(2)
H2A Yb1 H2D 41(3)
H2B Yb1 H1D 171(2)
H2B Yb1 H2D 44(3)
H1D Yb1 H2D 133(3)
B3 Yb2 B4 136.9(2)
B3 Yb2 C35 87.78(19)
B3 Yb2 C37 93.4(2)
B3 Yb2 H3A 24.3(18)
B3 Yb2 H3B 27.7(17)
B3 Yb2 H3D 31.7(16)
B4 Yb2 C35 114.05(19)
B4 Yb2 C37 129.22(19)
B4 Yb2 H3A 145.2(16)
B4 Yb2 H3B 109.2(17)
B4 Yb2 H3D 140.2(17)
C35 Yb2 C37 48.17(13)
C35 Yb2 H3A 63.5(18)
C35 Yb2 H3B 103.0(16)
C35 Yb2 H3D 104.3(17)
C37 Yb2 H3A 77.2(17)
C37 Yb2 H3B 120.7(17)
C37 Yb2 H3D 84.7(17)
N3 Yb2 B3 99.48(19)
N3 Yb2 B4 92.51(19)
N3 Yb2 C35 22.80(15)
N3 Yb2 C37 67.26(14)
N3 Yb2 O2 171.50(14)
N3 Yb2 H3A 76.6(18)
N3 Yb2 H3B 105.0(15)
N3 Yb2 H3D 123.2(17)
N4 Yb2 B3 104.4(2)
N4 Yb2 B4 117.98(19)
N4 Yb2 C35 68.07(14)
N4 Yb2 C37 21.61(14)
N4 Yb2 N3 84.12(14)
N4 Yb2 O2 94.63(14)
N4 Yb2 H3A 94.0(17)
N4 Yb2 H3B 131.6(17)
N4 Yb2 H3D 85.6(17)
O2 Yb2 B3 88.98(19)
O2 Yb2 B4 80.63(18)
O2 Yb2 C35 160.92(13)
O2 Yb2 C37 113.35(13)
O2 Yb2 H3A 111.9(18)
O2 Yb2 H3B 82.2(15)
O2 Yb2 H3D 65.0(16)
H3A Yb2 H3B 46(2)
H3A Yb2 H3D 49(2)
H3B Yb2 H3D 49(2)

loop_
_geom_bond_atom_site_label_1
_geom_bond_atom_site_label_2
_geom_bond_distance
B1 Yb1 2.481(7)
B1 H1A 1.00(8)
B1 H1B 1.31(6)
B1 H1C 1.16(6)
B1 H1D 0.97(6)
B2 Yb1 2.487(8)
B2 H2A 1.15(7)
B2 H2B 1.30(8)
B2 H2C 1.24(8)
B2 H2D 0.79(9)
B3 Yb2 2.472(7)
B3 H3A 1.02(7)
B3 H3B 1.15(7)
B3 H3C 1.07(8)
B3 H3D 1.33(7)
B4 Yb2 2.578(7)
C1 H1E 0.9800
C1 H1F 0.9800
C1 H1G 0.9800
C1 C2 1.516(8)
C2 C3 1.421(7)
C2 N1 1.321(7)
C2 Yb1 3.155(5)
C3 H3 0.9500
C3 C4 1.398(7)
C4 C5 1.525(7)
C4 N2 1.349(6)
C4 Yb1 3.114(5)
C5 H5A 0.9800
C5 H5B 0.9800
C5 H5C 0.9800
C6 C7 1.410(7)
C6 C11 1.415(7)
C6 N1 1.449(6)
C7 C8 1.384(7)
C7 C12 1.516(7)
C8 H8 0.9500
C8 C9 1.370(8)
C9 H9 0.9500
C9 C10 1.377(8)
C10 H10 0.9500
C10 C11 1.384(7)
C11 C15 1.531(8)
C12 H12 1.0000
C12 C13 1.527(8)
C12 C14 1.527(8)
C13 H13A 0.9800
C13 H13B 0.9800
C13 H13C 0.9800
C14 H14A 0.9800
C14 H14B 0.9800
C14 H14C 0.9800
C15 H15 1.0000
C15 C16 1.516(9)
C15 C17 1.516(8)
C16 H16A 0.9800
C16 H16B 0.9800
C16 H16C 0.9800
C17 H17A 0.9800
C17 H17B 0.9800
C17 H17C 0.9800
C18 C19 1.405(7)
C18 C23 1.405(7)
C18 N2 1.454(6)
C19 C20 1.388(8)
C19 C24 1.518(8)
C20 H20 0.9500
C20 C21 1.381(9)
C21 H21 0.9500
C21 C22 1.367(9)
C22 H22 0.9500
C22 C23 1.398(8)
C23 C27 1.521(8)
C24 H24 1.0000
C24 C25 1.549(9)
C24 C26 1.529(9)
C25 H25A 0.9800
C25 H25B 0.9800
C25 H25C 0.9800
C26 H26A 0.9800
C26 H26B 0.9800
C26 H26C 0.9800
C27 H27 1.0000
C27 C28 1.533(9)
C27 C29 1.520(9)
C28 H28A 0.9800
C28 H28B 0.9800
C28 H28C 0.9800
C29 H29A 0.9800
C29 H29B 0.9800
C29 H29C 0.9800
C30 H30A 0.9900
C30 H30B 0.9900
C30 C31 1.507(8)
C30 O1 1.458(6)
C31 H31A 0.9900
C31 H31B 0.9900
C31 C32 1.515(10)
C32 H32A 0.9900
C32 H32B 0.9900
C32 C33 1.502(9)
C33 H33A 0.9900
C33 H33B 0.9900
C33 O1 1.453(6)
C34 H34A 0.9800
C34 H34B 0.9800
C34 H34C 0.9800
C34 C35 1.524(7)
C35 C36 1.392(7)
C35 N3 1.345(7)
C35 Yb2 3.117(5)
C36 H36 0.9500
C36 C37 1.405(7)
C37 C38 1.523(7)
C37 N4 1.332(7)
C37 Yb2 3.142(5)
C38 H38A 0.9800
C38 H38B 0.9800
C38 H38C 0.9800
C39 C40 1.403(7)
C39 C44 1.408(8)
C39 N3 1.455(6)
C40 C41 1.400(7)
C40 C45 1.522(7)
C41 H41 0.9500
C41 C42 1.370(8)
C42 H42 0.9500
C42 C43 1.373(8)
C43 H43 0.9500
C43 C44 1.390(8)
C44 C48 1.514(8)
C45 H45 1.0000
C45 C46 1.536(8)
C45 C47 1.529(8)
C46 H46A 0.9800
C46 H46B 0.9800
C46 H46C 0.9800
C47 H47A 0.9800
C47 H47B 0.9800
C47 H47C 0.9800
C48 H48 1.0000
C48 C49 1.546(10)
C48 C50 1.538(9)
C49 H49A 0.9800
C49 H49B 0.9800
C49 H49C 0.9800
C50 H50A 0.9800
C50 H50B 0.9800
C50 H50C 0.9800
C51 C52 1.403(7)
C51 C56 1.410(7)
C51 N4 1.444(6)
C52 C53 1.375(7)
C52 C57 1.542(8)
C53 H53 0.9500
C53 C54 1.384(8)
C54 H54 0.9500
C54 C55 1.377(8)
C55 H55 0.9500
C55 C56 1.387(7)
C56 C60 1.526(8)
C57 H57 1.0000
C57 C58 1.522(9)
C57 C59 1.508(9)
C58 H58A 0.9800
C58 H58B 0.9800
C58 H58C 0.9800
C59 H59A 0.9800
C59 H59B 0.9800
C59 H59C 0.9800
C60 H60 1.0000
C60 C61 1.545(8)
C60 C62 1.532(8)
C61 H61A 0.9800
C61 H61B 0.9800
C61 H61C 0.9800
C62 H62A 0.9800
C62 H62B 0.9800
C62 H62C 0.9800
C63 H63A 0.9900
C63 H63B 0.9900
C63 H63C 0.9900
C63 H63D 0.9900
C63 C64A 1.59(3)
C63 C64B 1.479(16)
C63 O2 1.464(7)
C64A H64A 0.9900
C64A H64B 0.9900
C64A C65 1.52(3)
C64B H64C 0.9900
C64B H64D 0.9900
C64B C65 1.562(19)
C65 H65A 0.9900
C65 H65B 0.9900
C65 H65C 0.9900
C65 H65D 0.9900
C65 C66 1.505(10)
C66 H66A 0.9900
C66 H66B 0.9900
C66 O2 1.446(7)
N1 Yb1 2.269(4)
N2 Yb1 2.284(4)
N3 Yb2 2.280(4)
N4 Yb2 2.262(4)
O1 Yb1 2.412(3)
O2 Yb2 2.368(3)
Yb1 H1B 2.27(6)
Yb1 H1C 2.19(6)
Yb1 H2A 2.38(7)
Yb1 H2B 2.36(7)
Yb1 H1D 2.21(6)
Yb1 H2D 2.39(8)
Yb2 H3A 2.13(6)
Yb2 H3B 2.25(6)
Yb2 H3D 2.39(7)

loop_
_geom_torsion_atom_site_label_1
_geom_torsion_atom_site_label_2
_geom_torsion_atom_site_label_3
_geom_torsion_atom_site_label_4
_geom_torsion
C1 C2 C3 C4 157.6(6)
C1 C2 N1 C6 -2.4(7)
C1 C2 N1 Yb1 166.4(4)
C2 C3 C4 C5 -168.1(6)
C2 C3 C4 N2 9.8(9)
C2 C3 C4 Yb1 31.0(6)
C3 C2 N1 C6 177.1(5)
C3 C2 N1 Yb1 -14.1(7)
C3 C4 N2 C18 -158.1(5)
C3 C4 N2 Yb1 33.1(6)
C5 C4 N2 C18 19.6(7)
C5 C4 N2 Yb1 -149.1(4)
C6 C7 C8 C9 0.2(8)
C6 C7 C12 C13 -118.7(6)
C6 C7 C12 C14 118.5(6)
C6 C11 C15 C16 87.1(6)
C6 C11 C15 C17 -148.2(5)
C7 C6 C11 C10 1.1(7)
C7 C6 C11 C15 -175.4(5)
C7 C6 N1 C2 79.4(6)
C7 C6 N1 Yb1 -89.6(5)
C7 C8 C9 C10 1.3(9)
C8 C7 C12 C13 60.0(7)
C8 C7 C12 C14 -62.8(6)
C8 C9 C10 C11 -1.6(9)
C9 C10 C11 C6 0.4(8)
C9 C10 C11 C15 177.0(5)
C10 C11 C15 C16 -89.5(6)
C10 C11 C15 C17 35.3(7)
C11 C6 C7 C8 -1.4(7)
C11 C6 C7 C12 177.3(5)
C11 C6 N1 C2 -107.0(5)
C11 C6 N1 Yb1 84.0(5)
C12 C7 C8 C9 -178.6(5)
C18 C19 C20 C21 -0.9(8)
C18 C19 C24 C25 -115.0(6)
C18 C19 C24 C26 121.2(6)
C18 C23 C27 C28 122.7(6)
C18 C23 C27 C29 -112.9(6)
C19 C18 C23 C22 1.7(7)
C19 C18 C23 C27 -178.9(5)
C19 C18 N2 C4 81.2(6)
C19 C18 N2 Yb1 -111.3(5)
C19 C20 C21 C22 0.3(9)
C20 C19 C24 C25 66.2(7)
C20 C19 C24 C26 -57.6(7)
C20 C21 C22 C23 1.4(9)
C21 C22 C23 C18 -2.3(8)
C21 C22 C23 C27 178.2(5)
C22 C23 C27 C28 -57.9(7)
C22 C23 C27 C29 66.6(7)
C23 C18 C19 C20 -0.1(7)
C23 C18 C19 C24 -179.0(5)
C23 C18 N2 C4 -102.5(6)
C23 C18 N2 Yb1 65.0(6)
C24 C19 C20 C21 178.0(5)
C30 C31 C32 C33 -20.3(7)
C31 C30 O1 C33 27.0(6)
C31 C30 O1 Yb1 178.7(4)
C31 C32 C33 O1 37.0(6)
C32 C33 O1 C30 -39.9(6)
C32 C33 O1 Yb1 170.6(4)
C34 C35 C36 C37 168.7(6)
C34 C35 N3 C39 -18.2(7)
C34 C35 N3 Yb2 150.8(4)
C35 C36 C37 C38 -159.9(6)
C35 C36 C37 N4 19.2(10)
C35 C36 C37 Yb2 29.2(6)
C36 C35 N3 C39 160.4(5)
C36 C35 N3 Yb2 -30.6(7)
C36 C37 N4 C51 -174.7(5)
C36 C37 N4 Yb2 16.1(7)
C38 C37 N4 C51 4.4(7)
C38 C37 N4 Yb2 -164.8(4)
C39 C40 C41 C42 1.4(8)
C39 C40 C45 C46 -122.8(6)
C39 C40 C45 C47 113.9(6)
C39 C44 C48 C49 113.9(6)
C39 C44 C48 C50 -123.2(6)
C40 C39 C44 C43 0.2(8)
C40 C39 C44 C48 179.1(5)
C40 C39 N3 C35 99.8(6)
C40 C39 N3 Yb2 -68.2(6)
C40 C41 C42 C43 -1.8(9)
C41 C40 C45 C46 57.1(6)
C41 C40 C45 C47 -66.2(6)
C41 C42 C43 C44 1.3(9)
C42 C43 C44 C39 -0.5(8)
C42 C43 C44 C48 -179.5(6)
C43 C44 C48 C49 -67.2(7)
C43 C44 C48 C50 55.7(7)
C44 C39 C40 C41 -0.6(7)
C44 C39 C40 C45 179.3(5)
C44 C39 N3 C35 -83.1(6)
C44 C39 N3 Yb2 109.0(5)
C45 C40 C41 C42 -178.5(5)
C51 C52 C53 C54 -0.2(8)
C51 C52 C57 C58 -90.4(7)
C51 C52 C57 C59 144.9(6)
C51 C56 C60 C61 118.4(6)
C51 C56 C60 C62 -120.1(6)
C52 C51 C56 C55 0.6(8)
C52 C51 C56 C60 -177.6(5)
C52 C51 N4 C37 104.1(6)
C52 C51 N4 Yb2 -86.5(5)
C52 C53 C54 C55 1.5(9)
C53 C52 C57 C58 87.6(7)
C53 C52 C57 C59 -37.1(7)
C53 C54 C55 C56 -1.7(9)
C54 C55 C56 C51 0.7(8)
C54 C55 C56 C60 179.0(5)
C55 C56 C60 C61 -59.8(7)
C55 C56 C60 C62 61.7(7)
C56 C51 C52 C53 -0.9(8)
C56 C51 C52 C57 177.2(5)
C56 C51 N4 C37 -82.4(6)
C56 C51 N4 Yb2 87.0(5)
C57 C52 C53 C54 -178.3(5)
C63 C64A C65 C64B 65(3)
C63 C64A C65 C66 -9.3(16)
C63 C64B C65 C64A -80(3)
C63 C64B C65 C66 32.3(10)
C64A C63 C64B C65 71(3)
C64A C63 O2 C66 -40.2(12)
C64A C63 O2 Yb2 164.0(11)
C64A C65 C66 O2 -14.1(13)
C64B C63 C64A C65 -74(3)
C64B C63 O2 C66 -12.6(9)
C64B C63 O2 Yb2 -168.3(7)
C64B C65 C66 O2 -40.6(8)
C65 C66 O2 C63 34.3(6)
C65 C66 O2 Yb2 -172.6(4)
N1 C2 C3 C4 -21.9(9)
N1 C6 C7 C8 172.0(5)
N1 C6 C7 C12 -9.3(8)
N1 C6 C11 C10 -172.5(5)
N1 C6 C11 C15 10.9(7)
N2 C18 C19 C20 176.1(5)
N2 C18 C19 C24 -2.7(7)
N2 C18 C23 C22 -174.5(4)
N2 C18 C23 C27 4.9(7)
N3 C35 C36 C37 -9.9(10)
N3 C39 C40 C41 176.5(5)
N3 C39 C40 C45 -3.6(8)
N3 C39 C44 C43 -177.0(5)
N3 C39 C44 C48 1.9(8)
N4 C51 C52 C53 172.6(5)
N4 C51 C52 C57 -9.4(7)
N4 C51 C56 C55 -172.7(5)
N4 C51 C56 C60 9.1(8)
O1 C30 C31 C32 -3.5(7)
O2 C63 C64A C65 29.2(15)
O2 C63 C64B C65 -13.1(11)
Yb1 C2 C3 C4 -30.6(6)
Yb1 C2 N1 C6 -168.8(6)
Yb1 C4 N2 C18 168.8(6)
Yb2 C35 C36 C37 -29.5(6)
Yb2 C35 N3 C39 -169.0(6)
Yb2 C37 N4 C51 169.2(6)
